data_1554896
loop_
_publ_author_name
'Shemet, Andrej'
'Sarlah, David'
'Carreira, Erick M.'

_publ_section_title
;
 Stereochemical studies of the opening of chloro vinyl epoxides: cyclic
 chloronium ions as intermediates.
;
_journal_issue 8
_journal_name_full 'Organic letters'
_journal_page_first 1878
_journal_page_last 1881
_journal_paper_doi 10.1021/acs.orglett.5b00558
_journal_volume 17
_journal_year 2015
_chemical_absolute_configuration ad
_chemical_formula_moiety 'C13 H15 Br Cl N O3'
_chemical_formula_sum 'C13 H15 Br Cl N O3'
_chemical_formula_weight 348.62
_chemical_name_systematic '((2S,3S)-3-((R)-1-chloropropyl)oxiran-2-yl)methyl (4-bromophenyl)carbamate'
_space_group_crystal_system monoclinic
_space_group_IT_number 4
_space_group_name_Hall 'P 2yb'
_space_group_name_H-M_alt 'P 1 21 1'
_atom_sites_solution_hydrogens geom
_atom_sites_solution_primary direct
_audit_creation_date 2013-07-17
_audit_creation_method
;
  Olex2 1.2
  (compiled Apr  9 2013 14:10:59, GUI svn.r4458)
;
_cell_angle_alpha 90
_cell_angle_beta 115.380(2)
_cell_angle_gamma 90
_cell_formula_units_Z 2
_cell_length_a 12.2792(11)
_cell_length_b 4.9357(3)
_cell_length_c 13.4763(12)
_cell_measurement_reflns_used 1621
_cell_measurement_temperature 100
_cell_measurement_theta_max 25.91
_cell_measurement_theta_min 3.05
_cell_volume 737.92(10)
_computing_cell_refinement 'Bruker SAINT'
_computing_data_collection 'Bruker APEX2'
_computing_data_reduction 'Bruker SAINT'
_computing_molecular_graphics
;
O. V. Dolomanov, L. J. Bourhis, R. J. Gildea, J. A. K. Howard and H. Puschmann,
OLEX2: a complete structure solution, refinement and analysis program.
J. Appl. Cryst. (2009). 42, 339-341.
;
_computing_publication_material
;
O. V. Dolomanov, L. J. Bourhis, R. J. Gildea, J. A. K. Howard and H. Puschmann,
OLEX2: a complete structure solution, refinement and analysis program.
J. Appl. Cryst. (2009). 42, 339-341.
;
_computing_structure_refinement 'SHELXL-97 (Sheldrick, 2008)'
_computing_structure_solution 'SHELXS-97 (Sheldrick, 2008)'
_diffrn_ambient_temperature 100.0
_diffrn_detector 'Bruker APEX2 area detector'
_diffrn_detector_area_resol_mean 8.33
_diffrn_detector_type 'CCD area detector'
_diffrn_measured_fraction_theta_full 0.985
_diffrn_measured_fraction_theta_max 0.984
_diffrn_measurement_device 'kappa-stage diffractometer'
_diffrn_measurement_device_type 'Bruker Kappa Apex2 Duo'
_diffrn_measurement_method '\w and \f scans'
_diffrn_radiation_monochromator 'focusing graphite'
_diffrn_radiation_probe x-ray
_diffrn_radiation_type MoK\a
_diffrn_radiation_wavelength 0.71073
_diffrn_radiation_xray_symbol K-L~3~
_diffrn_reflns_av_R_equivalents 0.0456
_diffrn_reflns_av_unetI/netI 0.0936
_diffrn_reflns_Laue_measured_fraction_full 0.985
_diffrn_reflns_Laue_measured_fraction_max 0.984
_diffrn_reflns_limit_h_max 14
_diffrn_reflns_limit_h_min -14
_diffrn_reflns_limit_k_max 5
_diffrn_reflns_limit_k_min -3
_diffrn_reflns_limit_l_max 16
_diffrn_reflns_limit_l_min -16
_diffrn_reflns_number 4478
_diffrn_reflns_point_group_measured_fraction_full 0.854
_diffrn_reflns_point_group_measured_fraction_max 0.846
_diffrn_reflns_theta_full 25.242
_diffrn_reflns_theta_max 25.674
_diffrn_reflns_theta_min 2.967
_diffrn_source 'sealed tube'
_diffrn_standards_number 0
_exptl_absorpt_coefficient_mu 2.969
_exptl_absorpt_correction_T_max 0.7455
_exptl_absorpt_correction_T_min 0.5882
_exptl_absorpt_correction_type multi-scan
_exptl_absorpt_process_details
;
SADABS-2008/1 (Bruker,2008) was used for absorption correction.
wR2(int) was 0.0683 before and 0.0583 after correction.
The Ratio of minimum to maximum transmission is 0.7890.
The \l/2 correction factor is 0.0000.
;
_exptl_crystal_colour colourless
_exptl_crystal_colour_primary colourless
_exptl_crystal_density_diffrn 1.569
_exptl_crystal_description needle
_exptl_crystal_F_000 352
_exptl_crystal_size_max 0.32
_exptl_crystal_size_mid 0.03
_exptl_crystal_size_min 0.01
_refine_diff_density_max 0.605
_refine_diff_density_min -0.976
_refine_diff_density_rms 0.113
_refine_ls_abs_structure_details
;
 Flack x determined using 597 quotients [(I+)-(I-)]/[(I+)+(I-)]
 (Parsons and Flack (2004), Acta Cryst. A60, s61).
;
_refine_ls_abs_structure_Flack 0.048(12)
_refine_ls_extinction_method none
_refine_ls_goodness_of_fit_ref 1.062
_refine_ls_hydrogen_treatment constr
_refine_ls_matrix_type full
_refine_ls_number_parameters 173
_refine_ls_number_reflns 2361
_refine_ls_number_restraints 1
_refine_ls_restrained_S_all 1.062
_refine_ls_R_factor_all 0.0720
_refine_ls_R_factor_gt 0.0486
_refine_ls_shift/su_max 0.000
_refine_ls_shift/su_mean 0.000
_refine_ls_structure_factor_coef Fsqd
_refine_ls_weighting_details
;
 w=1/[\s^2^(Fo^2^)+(0.0357P)^2^]
 where P=(Fo^2^+2Fc^2^)/3
;
_refine_ls_weighting_scheme calc
_refine_ls_wR_factor_gt 0.0994
_refine_ls_wR_factor_ref 0.1074
_reflns_Friedel_coverage 0.530
_reflns_Friedel_fraction_full 0.684
_reflns_Friedel_fraction_max 0.669
_reflns_number_gt 1835
_reflns_number_total 2361
_reflns_threshold_expression 'I > 2\s(I)'
_cod_data_source_file ol5b00558_si_006.cif
_cod_data_source_block mo_ca080713_0ma
_cod_database_code 1554896
_olex2_refinement_description
;
1. Fixed Uiso
 At 1.2 times of:
  All C(H) groups, All C(H,H) groups, All N(H) groups
 At 1.5 times of:
  All C(H,H,H) groups
2.a Ternary CH refined with riding coordinates:
 C3(H3), C4(H4), C5(H5)
2.b Secondary CH2 refined with riding coordinates:
 C2(H2A,H2B), C6(H6A,H6B)
2.c Aromatic/amide H refined with riding coordinates:
 N1(H1), C9(H9), C10(H10), C12(H12), C13(H13)
2.d Idealised Me refined as rotating group:
 C1(H1A,H1B,H1C)
;
_shelx_estimated_absorpt_t_max 0.971
_shelx_estimated_absorpt_t_min 0.450
_shelx_space_group_comment
;
The symmetry employed for this shelxl refinement is uniquely defined
by the following loop, which should always be used as a source of
symmetry information in preference to the above space-group names.
They are only intended as comments.
;
_shelxl_version_number 2013-2

loop_
_space_group_symop_operation_xyz
'x, y, z'
'-x, y+1/2, -z'

loop_
_atom_site_label
_atom_site_type_symbol
_atom_site_fract_x
_atom_site_fract_y
_atom_site_fract_z
_atom_site_U_iso_or_equiv
_atom_site_adp_type
_atom_site_occupancy
_atom_site_site_symmetry_order
_atom_site_calc_flag
_atom_site_refinement_flags_posn
_atom_site_refinement_flags_adp
Br1 Br 0.99320(9) 0.7416(2) 0.88665(6) 0.0345(3) Uani 1 1 d . .
Cl1 Cl 0.7272(2) 1.3268(4) -0.16727(18) 0.0314(6) Uani 1 1 d . .
O1 O 0.7391(5) 0.8153(11) 0.2161(4) 0.0244(16) Uani 1 1 d . .
O2 O 0.7600(6) 1.1306(13) 0.3455(5) 0.0288(17) Uani 1 1 d . .
O3 O 0.5703(6) 0.8189(12) -0.0380(4) 0.0274(17) Uani 1 1 d . .
N1 N 0.7996(6) 0.6837(14) 0.3889(5) 0.0221(19) Uani 1 1 d . .
H1 H 0.7964 0.5225 0.3599 0.026 Uiso 1 1 calc R U
C1 C 0.5187(10) 1.032(3) -0.3815(8) 0.050(3) Uani 1 1 d . .
H1A H 0.5706 1.1729 -0.3897 0.076 Uiso 1 1 calc R U
H1B H 0.4388 1.0408 -0.4435 0.076 Uiso 1 1 calc R U
H1C H 0.5545 0.8537 -0.3799 0.076 Uiso 1 1 calc R U
C2 C 0.5068(9) 1.077(2) -0.2742(7) 0.035(3) Uani 1 1 d . .
H2A H 0.4717 1.2587 -0.2761 0.041 Uiso 1 1 calc R U
H2B H 0.4504 0.9411 -0.2688 0.041 Uiso 1 1 calc R U
C3 C 0.6265(8) 1.057(2) -0.1726(7) 0.025(2) Uani 1 1 d . .
H3 H 0.6653 0.8800 -0.1746 0.029 Uiso 1 1 calc R U
C4 C 0.6105(8) 1.0705(19) -0.0695(6) 0.022(2) Uani 1 1 d . .
H4 H 0.5728 1.2405 -0.0584 0.026 Uiso 1 1 calc R U
C5 C 0.6877(10) 0.9295(19) 0.0290(7) 0.027(2) Uani 1 1 d . .
H5 H 0.7575 0.8312 0.0262 0.032 Uiso 1 1 calc R U
C6 C 0.7070(9) 1.0391(19) 0.1384(6) 0.025(2) Uani 1 1 d . .
H6A H 0.7724 1.1754 0.1633 0.030 Uiso 1 1 calc R U
H6B H 0.6324 1.1277 0.1334 0.030 Uiso 1 1 calc R U
C7 C 0.7663(8) 0.896(2) 0.3206(7) 0.022(2) Uani 1 1 d . .
C8 C 0.8403(7) 0.697(2) 0.5061(6) 0.021(2) Uani 1 1 d . .
C9 C 0.9224(9) 0.5100(18) 0.5687(7) 0.026(2) Uani 1 1 d . .
H9 H 0.9492 0.3749 0.5341 0.031 Uiso 1 1 calc R U
C10 C 0.9676(9) 0.5134(18) 0.6828(7) 0.026(2) Uani 1 1 d . .
H10 H 1.0244 0.3822 0.7267 0.031 Uiso 1 1 calc R U
C11 C 0.9265(7) 0.716(2) 0.7306(5) 0.022(2) Uani 1 1 d . .
C12 C 0.7963(8) 0.8938(19) 0.5537(7) 0.023(2) Uani 1 1 d . .
H12 H 0.7363 1.0186 0.5093 0.027 Uiso 1 1 calc R U
C13 C 0.8424(9) 0.9034(19) 0.6686(7) 0.027(2) Uani 1 1 d . .
H13 H 0.8155 1.0386 0.7031 0.032 Uiso 1 1 calc R U

loop_
_atom_site_aniso_label
_atom_site_aniso_U_11
_atom_site_aniso_U_22
_atom_site_aniso_U_33
_atom_site_aniso_U_23
_atom_site_aniso_U_13
_atom_site_aniso_U_12
Br1 0.0407(5) 0.0461(7) 0.0113(4) -0.0038(6) 0.0059(3) -0.0029(6)
Cl1 0.0409(15) 0.0279(17) 0.0280(11) -0.0002(10) 0.0173(11) -0.0025(11)
O1 0.033(4) 0.026(4) 0.009(2) -0.001(3) 0.004(2) 0.001(3)
O2 0.042(4) 0.018(4) 0.024(3) -0.001(3) 0.011(3) -0.005(3)
O3 0.038(4) 0.027(5) 0.014(3) -0.001(3) 0.008(3) -0.006(3)
N1 0.035(4) 0.015(5) 0.014(3) -0.003(3) 0.008(3) 0.000(3)
C1 0.048(8) 0.077(9) 0.019(5) 0.000(6) 0.008(5) 0.015(7)
C2 0.041(7) 0.047(7) 0.010(4) 0.002(4) 0.005(4) 0.009(5)
C3 0.027(5) 0.027(6) 0.019(4) 0.004(4) 0.008(4) -0.002(4)
C4 0.024(5) 0.021(6) 0.016(4) 0.002(4) 0.004(4) 0.000(4)
C5 0.039(6) 0.024(6) 0.013(4) 0.005(4) 0.008(4) -0.002(5)
C6 0.032(6) 0.028(6) 0.010(4) 0.009(4) 0.004(4) 0.003(5)
C7 0.030(6) 0.023(6) 0.011(4) -0.004(4) 0.006(4) -0.003(4)
C8 0.024(5) 0.018(6) 0.017(4) -0.006(4) 0.006(3) -0.011(4)
C9 0.034(6) 0.019(6) 0.021(5) -0.003(4) 0.007(5) 0.001(5)
C10 0.033(6) 0.017(6) 0.014(4) -0.007(4) -0.002(4) -0.006(4)
C11 0.019(4) 0.037(6) 0.006(3) 0.002(5) 0.000(3) 0.000(6)
C12 0.025(6) 0.022(6) 0.011(4) -0.001(4) -0.001(4) 0.003(4)
C13 0.040(7) 0.028(6) 0.012(4) -0.002(4) 0.011(5) -0.003(5)

loop_
_atom_type_symbol
_atom_type_description
_atom_type_scat_dispersion_real
_atom_type_scat_dispersion_imag
_atom_type_scat_source
C C 0.0033 0.0016 'International Tables Vol C Tables 4.2.6.8 and 6.1.1.4'
H H 0.0000 0.0000 'International Tables Vol C Tables 4.2.6.8 and 6.1.1.4'
N N 0.0061 0.0033 'International Tables Vol C Tables 4.2.6.8 and 6.1.1.4'
O O 0.0106 0.0060 'International Tables Vol C Tables 4.2.6.8 and 6.1.1.4'
Cl Cl 0.1484 0.1585 'International Tables Vol C Tables 4.2.6.8 and 6.1.1.4'
Br Br -0.2901 2.4595 'International Tables Vol C Tables 4.2.6.8 and 6.1.1.4'

loop_
_geom_angle_atom_site_label_1
_geom_angle_atom_site_label_2
_geom_angle_atom_site_label_3
_geom_angle
C7 O1 C6 113.2(6)
C5 O3 C4 59.3(5)
C7 N1 H1 117.3
C7 N1 C8 125.4(8)
C8 N1 H1 117.3
H1A C1 H1B 109.5
H1A C1 H1C 109.5
H1B C1 H1C 109.5
C2 C1 H1A 109.5
C2 C1 H1B 109.5
C2 C1 H1C 109.5
C1 C2 H2A 109.0
C1 C2 H2B 109.0
H2A C2 H2B 107.8
C3 C2 C1 113.1(8)
C3 C2 H2A 109.0
C3 C2 H2B 109.0
Cl1 C3 H3 108.7
C2 C3 Cl1 111.6(7)
C2 C3 H3 108.7
C4 C3 Cl1 107.0(7)
C4 C3 C2 111.9(8)
C4 C3 H3 108.7
O3 C4 C3 115.4(7)
O3 C4 H4 115.7
C3 C4 H4 115.7
C5 C4 O3 59.5(5)
C5 C4 C3 122.8(9)
C5 C4 H4 115.7
O3 C5 H5 115.9
O3 C5 C6 116.7(8)
C4 C5 O3 61.2(6)
C4 C5 H5 115.9
C4 C5 C6 120.0(8)
C6 C5 H5 115.9
O1 C6 C5 108.4(7)
O1 C6 H6A 110.0
O1 C6 H6B 110.0
C5 C6 H6A 110.0
C5 C6 H6B 110.0
H6A C6 H6B 108.4
O2 C7 O1 123.1(8)
O2 C7 N1 126.3(7)
N1 C7 O1 110.6(8)
C9 C8 N1 117.7(8)
C9 C8 C12 121.1(8)
C12 C8 N1 121.1(8)
C8 C9 H9 119.5
C8 C9 C10 121.0(8)
C10 C9 H9 119.5
C9 C10 H10 121.1
C9 C10 C11 117.8(9)
C11 C10 H10 121.1
C10 C11 Br1 119.1(7)
C13 C11 Br1 119.0(7)
C13 C11 C10 121.9(7)
C8 C12 H12 120.7
C8 C12 C13 118.6(9)
C13 C12 H12 120.7
C11 C13 C12 119.5(8)
C11 C13 H13 120.2
C12 C13 H13 120.2

loop_
_geom_bond_atom_site_label_1
_geom_bond_atom_site_label_2
_geom_bond_distance
Br1 C11 1.906(7)
Cl1 C3 1.798(9)
O1 C6 1.454(10)
O1 C7 1.360(9)
O2 C7 1.218(10)
O3 C4 1.465(11)
O3 C5 1.441(11)
N1 H1 0.8800
N1 C7 1.338(11)
N1 C8 1.439(9)
C1 H1A 0.9800
C1 H1B 0.9800
C1 H1C 0.9800
C1 C2 1.530(12)
C2 H2A 0.9900
C2 H2B 0.9900
C2 C3 1.524(12)
C3 H3 1.0000
C3 C4 1.487(12)
C4 H4 1.0000
C4 C5 1.437(12)
C5 H5 1.0000
C5 C6 1.492(11)
C6 H6A 0.9900
C6 H6B 0.9900
C8 C9 1.362(12)
C8 C12 1.393(12)
C9 H9 0.9500
C9 C10 1.393(11)
C10 H10 0.9500
C10 C11 1.397(13)
C11 C13 1.370(13)
C12 H12 0.9500
C12 C13 1.403(11)
C13 H13 0.9500

loop_
_geom_torsion_atom_site_label_1
_geom_torsion_atom_site_label_2
_geom_torsion_atom_site_label_3
_geom_torsion_atom_site_label_4
_geom_torsion
Br1 C11 C13 C12 177.4(7)
Cl1 C3 C4 O3 -158.3(6)
Cl1 C3 C4 C5 -89.5(9)
O3 C4 C5 C6 -105.9(10)
O3 C5 C6 O1 84.0(10)
N1 C8 C9 C10 178.9(8)
N1 C8 C12 C13 -177.8(8)
C1 C2 C3 Cl1 66.4(11)
C1 C2 C3 C4 -173.6(9)
C2 C3 C4 O3 79.1(10)
C2 C3 C4 C5 147.8(9)
C3 C4 C5 O3 -102.2(9)
C3 C4 C5 C6 151.8(9)
C4 O3 C5 C6 111.2(9)
C4 C5 C6 O1 154.6(8)
C5 O3 C4 C3 114.6(9)
C6 O1 C7 O2 2.4(12)
C6 O1 C7 N1 -177.6(7)
C7 O1 C6 C5 176.0(8)
C7 N1 C8 C9 -148.6(9)
C7 N1 C8 C12 32.1(13)
C8 N1 C7 O1 176.6(7)
C8 N1 C7 O2 -3.4(15)
C8 C9 C10 C11 -0.4(14)
C8 C12 C13 C11 -1.8(14)
C9 C8 C12 C13 3.0(14)
C9 C10 C11 Br1 -176.3(7)
C9 C10 C11 C13 1.6(15)
C10 C11 C13 C12 -0.5(15)
C12 C8 C9 C10 -1.9(14)
